data_7004749
loop_
_publ_author_name
'Constable, Edwin C.'
'Figgemeier, Egbert'
'Housecroft, Catherine E.'
'Kokatam, Swarna Latha'
'Medlycott, Elaine A.'
'Neuburger, Markus'
'Schaffner, Silvia'
'Zampese, Jennifer A.'

_publ_section_title
;
 Wiring terpyridine: approaches to alkynylthienyl
 2,2&#x2032;:6&#x2032;,2&#x2033;-terpyridines
;
_journal_issue 47
_journal_name_full 'Dalton Transactions'
_journal_page_first 6752
_journal_page_last 6762
_journal_paper_doi 10.1039/b811747k
_journal_year 2008
_chemical_formula_moiety 'C24 H21 N3 S Si'
_chemical_formula_sum 'C24 H21 N3 S Si'
_chemical_formula_weight 411.59
_chemical_name_systematic
;
?
;
_space_group_IT_number 14
_symmetry_cell_setting monoclinic
_symmetry_space_group_name_Hall '-P 2ybc'
_symmetry_space_group_name_H-M 'P 1 21/c 1'
_atom_sites_solution_hydrogens geom
_atom_sites_solution_primary direct
_atom_sites_solution_secondary difmap
_audit_creation_method SHELXL-97
_cell_angle_alpha 90.00
_cell_angle_beta 103.28(3)
_cell_angle_gamma 90.00
_cell_formula_units_Z 4
_cell_length_a 17.057(3)
_cell_length_b 5.4900(11)
_cell_length_c 23.658(5)
_cell_measurement_temperature 223(2)
_cell_volume 2156.2(8)
_computing_cell_refinement 'Stoe IPDS'
_computing_data_collection 'Stoe IPDS'
_computing_data_reduction 'Stoe IPDS'
_computing_molecular_graphics 'Bruker SHELXTL'
_computing_publication_material 'Bruker SHELXTL'
_computing_structure_refinement 'SHELXL-97 (Sheldrick, 1997)'
_computing_structure_solution 'SHELXS-97 (Sheldrick, 1990)'
_diffrn_ambient_temperature 223(2)
_diffrn_measured_fraction_theta_full 0.983
_diffrn_measured_fraction_theta_max 0.983
_diffrn_measurement_device_type 'Stoe IPDS'
_diffrn_measurement_method '\w scans'
_diffrn_radiation_monochromator graphite
_diffrn_radiation_source 'fine-focus sealed tube'
_diffrn_radiation_type MoK\a
_diffrn_radiation_wavelength 0.71073
_diffrn_reflns_av_R_equivalents 0.0485
_diffrn_reflns_av_sigmaI/netI 0.0206
_diffrn_reflns_limit_h_max 20
_diffrn_reflns_limit_h_min -20
_diffrn_reflns_limit_k_max 6
_diffrn_reflns_limit_k_min -6
_diffrn_reflns_limit_l_max 28
_diffrn_reflns_limit_l_min -28
_diffrn_reflns_number 25695
_diffrn_reflns_theta_full 25.05
_diffrn_reflns_theta_max 25.05
_diffrn_reflns_theta_min 2.37
_exptl_absorpt_coefficient_mu 0.221
_exptl_absorpt_correction_type none
_exptl_crystal_colour colourless
_exptl_crystal_density_diffrn 1.268
_exptl_crystal_density_method 'not measured'
_exptl_crystal_description block
_exptl_crystal_F_000 864
_exptl_crystal_size_max 0.65
_exptl_crystal_size_mid 0.38
_exptl_crystal_size_min 0.07
_refine_diff_density_max 0.209
_refine_diff_density_min -0.219
_refine_diff_density_rms 0.036
_refine_ls_extinction_method none
_refine_ls_goodness_of_fit_ref 1.092
_refine_ls_hydrogen_treatment constr
_refine_ls_matrix_type full
_refine_ls_number_parameters 262
_refine_ls_number_reflns 3767
_refine_ls_number_restraints 0
_refine_ls_restrained_S_all 1.092
_refine_ls_R_factor_all 0.0382
_refine_ls_R_factor_gt 0.0361
_refine_ls_shift/su_max 0.001
_refine_ls_shift/su_mean 0.000
_refine_ls_structure_factor_coef Fsqd
_refine_ls_weighting_details 'calc w=1/[\s^2^(Fo^2^)+(0.0439P)^2^+0.8340P] where P=(Fo^2^+2Fc^2^)/3'
_refine_ls_weighting_scheme calc
_refine_ls_wR_factor_gt 0.0942
_refine_ls_wR_factor_ref 0.0963
_reflns_number_gt 3565
_reflns_number_total 3767
_reflns_threshold_expression >2sigma(I)
_cod_data_source_file b811747k.txt
_cod_data_source_block sk-6r
_cod_depositor_comments
;
The following automatic conversions were performed:
'_symmetry_cell_setting' value 'Monoclinic' changed to 'monoclinic'
according to '/home/saulius/struct/CIF-dictionaries/cif_core.dic'
dictionary named 'cif_core.dic' version 2.4.1 from 2010-06-29.

Automatic conversion script
Id: cif_fix_enum 1527 2010-12-29 10:47:43Z saulius 
;
_cod_original_cell_volume 2156.2(7)
_cod_original_sg_symbol_Hall -P2ybc
_cod_original_sg_symbol_H-M P2(1)/c
_cod_database_code 7004749

loop_
_symmetry_equiv_pos_as_xyz
'x, y, z'
'-x, y+1/2, -z+1/2'
'-x, -y, -z'
'x, -y-1/2, z-1/2'

loop_
_atom_site_label
_atom_site_type_symbol
_atom_site_fract_x
_atom_site_fract_y
_atom_site_fract_z
_atom_site_U_iso_or_equiv
_atom_site_adp_type
_atom_site_occupancy
_atom_site_symmetry_multiplicity
_atom_site_calc_flag
_atom_site_refinement_flags
_atom_site_disorder_assembly
_atom_site_disorder_group
C1 C -0.02793(11) 0.1920(4) -0.14845(9) 0.0560(5) Uani 1 1 d . . .
H1A H -0.0818 0.2158 -0.1465 0.067 Uiso 1 1 calc R . .
C2 C -0.01108(11) 0.0033(3) -0.18205(8) 0.0528(5) Uani 1 1 d . . .
H2A H -0.0524 -0.0980 -0.2025 0.063 Uiso 1 1 calc R . .
C3 C 0.06707(11) -0.0333(3) -0.18488(8) 0.0491(4) Uani 1 1 d . . .
H3A H 0.0806 -0.1609 -0.2074 0.059 Uiso 1 1 calc R . .
C4 C 0.12594(10) 0.1198(3) -0.15429(7) 0.0418(4) Uani 1 1 d . . .
H4A H 0.1801 0.0982 -0.1558 0.050 Uiso 1 1 calc R . .
C5 C 0.10422(9) 0.3052(3) -0.12150(6) 0.0337(3) Uani 1 1 d . . .
C6 C 0.16610(9) 0.4741(3) -0.08754(6) 0.0317(3) Uani 1 1 d . . .
C7 C 0.14587(9) 0.6525(3) -0.05202(6) 0.0341(3) Uani 1 1 d . . .
H7A H 0.0925 0.6676 -0.0481 0.041 Uiso 1 1 calc R . .
C8 C 0.20525(9) 0.8095(3) -0.02219(6) 0.0324(3) Uani 1 1 d . . .
C9 C 0.28316(9) 0.7769(3) -0.02989(6) 0.0334(3) Uani 1 1 d . . .
H9A H 0.3249 0.8806 -0.0110 0.040 Uiso 1 1 calc R . .
C10 C 0.29898(9) 0.5916(3) -0.06538(6) 0.0313(3) Uani 1 1 d . . .
C11 C 0.38221(9) 0.5498(3) -0.07275(6) 0.0321(3) Uani 1 1 d . . .
C12 C 0.40195(9) 0.3398(3) -0.09859(7) 0.0380(4) Uani 1 1 d . . .
H12A H 0.3631 0.2181 -0.1113 0.046 Uiso 1 1 calc R . .
C13 C 0.47976(10) 0.3120(3) -0.10536(8) 0.0453(4) Uani 1 1 d . . .
H13A H 0.4946 0.1713 -0.1230 0.054 Uiso 1 1 calc R . .
C14 C 0.53527(10) 0.4929(3) -0.08598(7) 0.0459(4) Uani 1 1 d . . .
H14A H 0.5884 0.4798 -0.0906 0.055 Uiso 1 1 calc R . .
C15 C 0.51089(10) 0.6933(3) -0.05963(7) 0.0434(4) Uani 1 1 d . . .
H15A H 0.5493 0.8143 -0.0454 0.052 Uiso 1 1 calc R . .
C16 C 0.18755(9) 1.0003(3) 0.01619(6) 0.0338(3) Uani 1 1 d . . .
C17 C 0.11654(10) 1.0637(4) 0.02866(8) 0.0543(5) Uani 1 1 d . . .
H17A H 0.0676 0.9857 0.0121 0.065 Uiso 1 1 calc R . .
C18 C 0.12274(11) 1.2576(4) 0.06871(8) 0.0533(5) Uani 1 1 d . . .
H18A H 0.0786 1.3221 0.0813 0.064 Uiso 1 1 calc R . .
C19 C 0.19928(10) 1.3405(3) 0.08703(6) 0.0360(3) Uani 1 1 d . . .
C20 C 0.23159(10) 1.5219(3) 0.12874(6) 0.0378(3) Uani 1 1 d . . .
C21 C 0.26368(10) 1.6643(3) 0.16549(7) 0.0417(4) Uani 1 1 d . . .
C22 C 0.23689(11) 2.0424(4) 0.24960(8) 0.0512(4) Uani 1 1 d . . .
H22A H 0.1961 1.9390 0.2598 0.077 Uiso 1 1 calc R . .
H22B H 0.2121 2.1476 0.2175 0.077 Uiso 1 1 calc R . .
H22C H 0.2619 2.1412 0.2828 0.077 Uiso 1 1 calc R . .
C23 C 0.35942(16) 1.6405(4) 0.28773(9) 0.0752(7) Uani 1 1 d . . .
H23A H 0.3174 1.5431 0.2981 0.113 Uiso 1 1 calc R . .
H23B H 0.3871 1.7338 0.3212 0.113 Uiso 1 1 calc R . .
H23C H 0.3976 1.5343 0.2751 0.113 Uiso 1 1 calc R . .
C24 C 0.39428(12) 2.0340(4) 0.20791(9) 0.0626(5) Uani 1 1 d . . .
H24A H 0.3706 2.1442 0.1766 0.094 Uiso 1 1 calc R . .
H24B H 0.4321 1.9266 0.1953 0.094 Uiso 1 1 calc R . .
H24C H 0.4223 2.1272 0.2413 0.094 Uiso 1 1 calc R . .
N1 N 0.02760(8) 0.3434(3) -0.11840(7) 0.0464(4) Uani 1 1 d . . .
N2 N 0.24156(7) 0.4408(2) -0.09410(5) 0.0323(3) Uani 1 1 d . . .
N3 N 0.43594(8) 0.7267(2) -0.05294(6) 0.0377(3) Uani 1 1 d . . .
S1 S 0.26354(2) 1.18182(7) 0.054198(17) 0.03806(13) Uani 1 1 d . . .
Si1 Si 0.31404(3) 1.85105(8) 0.228006(18) 0.03718(14) Uani 1 1 d . . .

loop_
_atom_site_aniso_label
_atom_site_aniso_U_11
_atom_site_aniso_U_22
_atom_site_aniso_U_33
_atom_site_aniso_U_23
_atom_site_aniso_U_13
_atom_site_aniso_U_12
C1 0.0345(9) 0.0586(11) 0.0704(13) -0.0193(10) 0.0029(8) -0.0114(8)
C2 0.0451(10) 0.0466(10) 0.0583(11) -0.0130(8) -0.0058(8) -0.0151(8)
C3 0.0530(10) 0.0426(9) 0.0472(10) -0.0154(8) 0.0020(8) -0.0085(8)
C4 0.0404(8) 0.0427(9) 0.0406(9) -0.0090(7) 0.0057(7) -0.0088(7)
C5 0.0369(8) 0.0336(8) 0.0283(7) -0.0002(6) 0.0027(6) -0.0079(6)
C6 0.0348(7) 0.0333(7) 0.0252(7) 0.0001(6) 0.0031(6) -0.0078(6)
C7 0.0337(7) 0.0377(8) 0.0295(7) -0.0031(6) 0.0044(6) -0.0066(6)
C8 0.0377(8) 0.0330(8) 0.0246(7) -0.0011(6) 0.0036(6) -0.0065(6)
C9 0.0355(7) 0.0339(8) 0.0290(7) -0.0038(6) 0.0034(6) -0.0098(6)
C10 0.0349(7) 0.0325(7) 0.0248(7) 0.0013(6) 0.0036(5) -0.0077(6)
C11 0.0360(7) 0.0342(8) 0.0244(6) 0.0031(6) 0.0038(6) -0.0060(6)
C12 0.0396(8) 0.0375(8) 0.0353(8) -0.0028(6) 0.0055(6) -0.0069(6)
C13 0.0460(9) 0.0462(10) 0.0445(9) -0.0019(7) 0.0119(7) 0.0027(8)
C14 0.0351(8) 0.0541(10) 0.0482(9) 0.0071(8) 0.0088(7) -0.0009(7)
C15 0.0348(8) 0.0458(9) 0.0469(9) 0.0048(7) 0.0037(7) -0.0103(7)
C16 0.0366(8) 0.0353(8) 0.0273(7) -0.0044(6) 0.0031(6) -0.0082(6)
C17 0.0354(8) 0.0645(12) 0.0620(11) -0.0309(10) 0.0091(8) -0.0124(8)
C18 0.0411(9) 0.0629(11) 0.0577(11) -0.0283(10) 0.0151(8) -0.0084(9)
C19 0.0438(8) 0.0357(8) 0.0276(7) -0.0039(6) 0.0063(6) -0.0044(6)
C20 0.0457(8) 0.0361(8) 0.0301(7) -0.0029(6) 0.0056(6) -0.0025(7)
C21 0.0517(10) 0.0374(9) 0.0332(8) -0.0058(7) 0.0036(7) -0.0013(7)
C22 0.0484(10) 0.0576(11) 0.0480(10) -0.0140(9) 0.0121(8) -0.0035(8)
C23 0.1162(19) 0.0445(11) 0.0459(11) -0.0068(9) -0.0206(12) 0.0110(11)
C24 0.0515(10) 0.0776(14) 0.0598(12) -0.0217(11) 0.0151(9) -0.0131(10)
N1 0.0364(7) 0.0488(8) 0.0514(8) -0.0150(7) 0.0049(6) -0.0093(6)
N2 0.0364(7) 0.0333(6) 0.0261(6) -0.0012(5) 0.0048(5) -0.0079(5)
N3 0.0361(7) 0.0374(7) 0.0374(7) 0.0004(6) 0.0038(5) -0.0083(6)
S1 0.0359(2) 0.0398(2) 0.0368(2) -0.01261(16) 0.00492(16) -0.00910(16)
Si1 0.0459(3) 0.0322(2) 0.0298(2) -0.00761(16) 0.00112(18) -0.00054(18)

loop_
_atom_type_symbol
_atom_type_description
_atom_type_scat_dispersion_real
_atom_type_scat_dispersion_imag
_atom_type_scat_source
C C 0.0033 0.0016 'International Tables Vol C Tables 4.2.6.8 and 6.1.1.4'
H H 0.0000 0.0000 'International Tables Vol C Tables 4.2.6.8 and 6.1.1.4'
N N 0.0061 0.0033 'International Tables Vol C Tables 4.2.6.8 and 6.1.1.4'
Si Si 0.0817 0.0704 'International Tables Vol C Tables 4.2.6.8 and 6.1.1.4'
S S 0.1246 0.1234 'International Tables Vol C Tables 4.2.6.8 and 6.1.1.4'

loop_
_geom_angle_atom_site_label_1
_geom_angle_atom_site_label_2
_geom_angle_atom_site_label_3
_geom_angle
_geom_angle_site_symmetry_1
_geom_angle_site_symmetry_3
_geom_angle_publ_flag
N1 C1 C2 124.01(17) . . ?
N1 C1 H1A 118.0 . . ?
C2 C1 H1A 118.0 . . ?
C3 C2 C1 118.37(16) . . ?
C3 C2 H2A 120.8 . . ?
C1 C2 H2A 120.8 . . ?
C2 C3 C4 119.08(17) . . ?
C2 C3 H3A 120.5 . . ?
C4 C3 H3A 120.5 . . ?
C3 C4 C5 119.12(16) . . ?
C3 C4 H4A 120.4 . . ?
C5 C4 H4A 120.4 . . ?
N1 C5 C4 122.42(14) . . ?
N1 C5 C6 116.78(14) . . ?
C4 C5 C6 120.80(14) . . ?
N2 C6 C7 123.03(13) . . ?
N2 C6 C5 115.53(13) . . ?
C7 C6 C5 121.44(13) . . ?
C6 C7 C8 119.45(14) . . ?
C6 C7 H7A 120.3 . . ?
C8 C7 H7A 120.3 . . ?
C7 C8 C9 117.32(14) . . ?
C7 C8 C16 121.88(14) . . ?
C9 C8 C16 120.80(13) . . ?
C10 C9 C8 119.87(13) . . ?
C10 C9 H9A 120.1 . . ?
C8 C9 H9A 120.1 . . ?
N2 C10 C9 122.62(13) . . ?
N2 C10 C11 116.79(13) . . ?
C9 C10 C11 120.58(13) . . ?
N3 C11 C12 122.77(14) . . ?
N3 C11 C10 116.13(13) . . ?
C12 C11 C10 121.10(13) . . ?
C13 C12 C11 118.78(15) . . ?
C13 C12 H12A 120.6 . . ?
C11 C12 H12A 120.6 . . ?
C14 C13 C12 119.19(16) . . ?
C14 C13 H13A 120.4 . . ?
C12 C13 H13A 120.4 . . ?
C15 C14 C13 118.15(15) . . ?
C15 C14 H14A 120.9 . . ?
C13 C14 H14A 120.9 . . ?
N3 C15 C14 124.11(15) . . ?
N3 C15 H15A 117.9 . . ?
C14 C15 H15A 117.9 . . ?
C17 C16 C8 129.86(14) . . ?
C17 C16 S1 109.99(12) . . ?
C8 C16 S1 120.15(11) . . ?
C16 C17 C18 113.96(15) . . ?
C16 C17 H17A 123.0 . . ?
C18 C17 H17A 123.0 . . ?
C19 C18 C17 112.66(16) . . ?
C19 C18 H18A 123.7 . . ?
C17 C18 H18A 123.7 . . ?
C18 C19 C20 130.41(16) . . ?
C18 C19 S1 110.65(12) . . ?
C20 C19 S1 118.88(12) . . ?
C21 C20 C19 175.17(18) . . ?
C20 C21 Si1 173.04(15) . . ?
Si1 C22 H22A 109.5 . . ?
Si1 C22 H22B 109.5 . . ?
H22A C22 H22B 109.5 . . ?
Si1 C22 H22C 109.5 . . ?
H22A C22 H22C 109.5 . . ?
H22B C22 H22C 109.5 . . ?
Si1 C23 H23A 109.5 . . ?
Si1 C23 H23B 109.5 . . ?
H23A C23 H23B 109.5 . . ?
Si1 C23 H23C 109.5 . . ?
H23A C23 H23C 109.5 . . ?
H23B C23 H23C 109.5 . . ?
Si1 C24 H24A 109.5 . . ?
Si1 C24 H24B 109.5 . . ?
H24A C24 H24B 109.5 . . ?
Si1 C24 H24C 109.5 . . ?
H24A C24 H24C 109.5 . . ?
H24B C24 H24C 109.5 . . ?
C1 N1 C5 117.01(15) . . ?
C10 N2 C6 117.69(13) . . ?
C15 N3 C11 116.97(14) . . ?
C16 S1 C19 92.73(7) . . ?
C21 Si1 C22 107.97(8) . . ?
C21 Si1 C24 109.43(9) . . ?
C22 Si1 C24 112.32(10) . . ?
C21 Si1 C23 107.53(9) . . ?
C22 Si1 C23 110.11(11) . . ?
C24 Si1 C23 109.36(12) . . ?

loop_
_geom_bond_atom_site_label_1
_geom_bond_atom_site_label_2
_geom_bond_distance
_geom_bond_site_symmetry_2
_geom_bond_publ_flag
C1 N1 1.336(2) . ?
C1 C2 1.376(3) . ?
C1 H1A 0.9400 . ?
C2 C3 1.365(3) . ?
C2 H2A 0.9400 . ?
C3 C4 1.380(2) . ?
C3 H3A 0.9400 . ?
C4 C5 1.381(2) . ?
C4 H4A 0.9400 . ?
C5 N1 1.342(2) . ?
C5 C6 1.493(2) . ?
C6 N2 1.3438(19) . ?
C6 C7 1.385(2) . ?
C7 C8 1.392(2) . ?
C7 H7A 0.9400 . ?
C8 C9 1.394(2) . ?
C8 C16 1.463(2) . ?
C9 C10 1.385(2) . ?
C9 H9A 0.9400 . ?
C10 N2 1.3420(18) . ?
C10 C11 1.487(2) . ?
C11 N3 1.3437(19) . ?
C11 C12 1.383(2) . ?
C12 C13 1.381(2) . ?
C12 H12A 0.9400 . ?
C13 C14 1.376(2) . ?
C13 H13A 0.9400 . ?
C14 C15 1.375(3) . ?
C14 H14A 0.9400 . ?
C15 N3 1.336(2) . ?
C15 H15A 0.9400 . ?
C16 C17 1.356(2) . ?
C16 S1 1.7163(15) . ?
C17 C18 1.413(2) . ?
C17 H17A 0.9400 . ?
C18 C19 1.356(2) . ?
C18 H18A 0.9400 . ?
C19 C20 1.421(2) . ?
C19 S1 1.7189(16) . ?
C20 C21 1.203(2) . ?
C21 Si1 1.8421(17) . ?
C22 Si1 1.8455(18) . ?
C22 H22A 0.9700 . ?
C22 H22B 0.9700 . ?
C22 H22C 0.9700 . ?
C23 Si1 1.852(2) . ?
C23 H23A 0.9700 . ?
C23 H23B 0.9700 . ?
C23 H23C 0.9700 . ?
C24 Si1 1.846(2) . ?
C24 H24A 0.9700 . ?
C24 H24B 0.9700 . ?
C24 H24C 0.9700 . ?

loop_
_cod_related_entry_id
_cod_related_entry_database
_cod_related_entry_code
1 ChemSpider 30652682
